data_4023425
loop_
_publ_author_name
'Kenneth K. Laali'
'Takao Okazaki'
'Scott D. Bunge'
'Dieter Lenoir'

_publ_contact_author_address
;Kent State University
Chemistry Department
PO Box 5190
Kent, OH 44242
;
_publ_contact_author_email klaali@kent.edu
_publ_contact_author_fax '330 672 3816'
_publ_contact_author_name 'Kenneth K. Laali'
_publ_contact_author_phone '330 672 2988'
_publ_section_title
;
 Stable Ion and Electrophilic Chemistry of the Sterically Crowded
 Stilbene 1,1'-Bi(benzocyclobutenylidene) and Its Derivatives
;
_journal_name_full 'Journal of Organic Chemistry'
_journal_page_first 4092
_journal_page_last 4100
_journal_paper_doi 10.1021/jo800175d
_journal_volume 73
_journal_year 2008
_chemical_formula_sum 'C40 H40 O7'
_chemical_formula_weight 632.72
_chemical_name_common 'Stilbene 1,1-bi(Benzocyclobutylidene)'
_chemical_name_systematic
;

 ?

;
_space_group_IT_number 14
_symmetry_cell_setting monoclinic
_symmetry_space_group_name_Hall '-P 2yn'
_symmetry_space_group_name_H-M 'P 1 21/n 1'
_atom_sites_solution_hydrogens geom
_atom_sites_solution_primary direct
_atom_sites_solution_secondary difmap
_audit_creation_method SHELXL-97
_cell_angle_alpha 90.00
_cell_angle_beta 103.695(5)
_cell_angle_gamma 90.00
_cell_formula_units_Z 4
_cell_length_a 14.239(3)
_cell_length_b 10.5728(19)
_cell_length_c 22.025(4)
_cell_measurement_reflns_used 4191
_cell_measurement_temperature 100(2)
_cell_measurement_theta_max 30.33
_cell_measurement_theta_min 2.42
_cell_volume 3221.4(11)
_computing_cell_refinement 'Bruker SMART'
_computing_data_collection 'Bruker SMART'
_computing_data_reduction 'Bruker SAINT'
_computing_molecular_graphics 'Bruker SHELXTL'
_computing_publication_material 'Bruker SHELXTL'
_computing_structure_refinement 'SHELXL-97 (Sheldrick, 1997)'
_computing_structure_solution 'SHELXS-97 (Sheldrick, 1990)'
_diffrn_ambient_temperature 100(2)
_diffrn_measured_fraction_theta_full 0.999
_diffrn_measured_fraction_theta_max 0.999
_diffrn_measurement_device_type 'CCD area detector'
_diffrn_measurement_method 'phi and omega scans'
_diffrn_radiation_monochromator graphite
_diffrn_radiation_source 'fine-focus sealed tube'
_diffrn_radiation_type MoK\a
_diffrn_radiation_wavelength 0.71073
_diffrn_reflns_av_R_equivalents 0.0890
_diffrn_reflns_av_sigmaI/netI 0.0858
_diffrn_reflns_limit_h_max 16
_diffrn_reflns_limit_h_min -16
_diffrn_reflns_limit_k_max 12
_diffrn_reflns_limit_k_min -12
_diffrn_reflns_limit_l_max 26
_diffrn_reflns_limit_l_min -26
_diffrn_reflns_number 24604
_diffrn_reflns_theta_full 25.05
_diffrn_reflns_theta_max 25.05
_diffrn_reflns_theta_min 1.55
_exptl_absorpt_coefficient_mu 0.088
_exptl_absorpt_correction_T_max 0.9912
_exptl_absorpt_correction_T_min 0.9843
_exptl_absorpt_correction_type multi-scan
_exptl_absorpt_process_details SADABS
_exptl_crystal_colour colorless
_exptl_crystal_density_diffrn 1.305
_exptl_crystal_density_meas ?
_exptl_crystal_density_method .
_exptl_crystal_description irregular
_exptl_crystal_F_000 1344
_exptl_crystal_size_max 0.18
_exptl_crystal_size_mid 0.15
_exptl_crystal_size_min 0.10
_refine_diff_density_max 0.199
_refine_diff_density_min -0.231
_refine_diff_density_rms 0.051
_refine_ls_extinction_method none
_refine_ls_goodness_of_fit_ref 0.940
_refine_ls_hydrogen_treatment constr
_refine_ls_matrix_type full
_refine_ls_number_parameters 383
_refine_ls_number_reflns 5704
_refine_ls_number_restraints 0
_refine_ls_restrained_S_all 0.940
_refine_ls_R_factor_all 0.0926
_refine_ls_R_factor_gt 0.0501
_refine_ls_shift/su_max 0.000
_refine_ls_shift/su_mean 0.000
_refine_ls_structure_factor_coef Fsqd
_refine_ls_weighting_details 'calc w=1/[\s^2^(Fo^2^)+(0.0542P)^2^+0.0000P] where P=(Fo^2^+2Fc^2^)/3'
_refine_ls_weighting_scheme calc
_refine_ls_wR_factor_gt 0.1083
_refine_ls_wR_factor_ref 0.1185
_reflns_number_gt 3317
_reflns_number_total 5704
_reflns_threshold_expression >2sigma(I)
_cod_data_source_file jo800175d-File001.cif
_cod_data_source_block laali020_01
_cod_depositor_comments
;
The following automatic conversions were performed:
'_symmetry_cell_setting' value 'Monoclinic' changed to 'monoclinic'
according to '/home/saulius/struct/CIF-dictionaries/cif_core.dic'
dictionary named 'cif_core.dic' version 2.4.1 from
2010-06-29.

'_exptl_absorpt_correction_type' value 'MULTI-SCAN' changed
to 'multi-scan' according to
'/home/saulius/struct/CIF-dictionaries/cif_core.dic' dictionary named
'cif_core.dic' version 2.4.1 from 2010-06-29.

Automatic conversion script
Id: cif_fix_enum 1527 2010-12-29 10:47:43Z saulius 
;
_cod_original_sg_symbol_H-M 'P 21/n'
_cod_database_code 4023425

loop_
_symmetry_equiv_pos_as_xyz
'x, y, z'
'-x+1/2, y+1/2, -z+1/2'
'-x, -y, -z'
'x-1/2, -y-1/2, z-1/2'

loop_
_atom_site_label
_atom_site_type_symbol
_atom_site_fract_x
_atom_site_fract_y
_atom_site_fract_z
_atom_site_U_iso_or_equiv
_atom_site_adp_type
_atom_site_occupancy
_atom_site_symmetry_multiplicity
_atom_site_calc_flag
_atom_site_refinement_flags
_atom_site_disorder_assembly
_atom_site_disorder_group
O1 O 0.66979(13) 0.28199(18) 0.76656(8) 0.0330(5) Uani 1 1 d . . .
O2 O 0.59719(11) 0.45433(15) 1.01731(7) 0.0196(4) Uani 1 1 d . . .
O3 O 0.64847(13) 1.06164(16) 0.98829(9) 0.0312(5) Uani 1 1 d . . .
O4 O 0.39688(12) -0.06016(15) 0.56315(8) 0.0301(5) Uani 1 1 d . . .
O5 O 0.41358(11) 0.54633(15) 0.51480(7) 0.0183(4) Uani 1 1 d . . .
O6 O 0.44409(13) 0.28718(18) 0.21154(8) 0.0332(5) Uani 1 1 d . . .
C1 C 0.5974(2) 0.2059(3) 0.72722(13) 0.0368(7) Uani 1 1 d . . .
H1A H 0.5694 0.1483 0.7530 0.055 Uiso 1 1 calc R . .
H1B H 0.6265 0.1567 0.6987 0.055 Uiso 1 1 calc R . .
H1C H 0.5465 0.2606 0.7029 0.055 Uiso 1 1 calc R . .
C2 C 0.64345(19) 0.3482(2) 0.81313(12) 0.0265(6) Uani 1 1 d . . .
C3 C 0.54817(19) 0.3571(2) 0.81920(12) 0.0245(6) Uani 1 1 d . . .
H3 H 0.4966 0.3189 0.7895 0.029 Uiso 1 1 calc R . .
C4 C 0.71833(19) 0.4083(2) 0.85568(12) 0.0258(6) Uani 1 1 d . . .
H4 H 0.7825 0.4033 0.8504 0.031 Uiso 1 1 calc R . .
C5 C 0.69982(18) 0.4751(2) 0.90551(12) 0.0231(6) Uani 1 1 d . . .
H5 H 0.7509 0.5162 0.9343 0.028 Uiso 1 1 calc R . .
C6 C 0.60571(18) 0.4816(2) 0.91321(11) 0.0192(6) Uani 1 1 d . . .
C7 C 0.56939(17) 0.5415(2) 0.96544(11) 0.0187(6) Uani 1 1 d . . .
C8 C 0.54161(17) 0.4526(2) 1.06344(11) 0.0190(6) Uani 1 1 d . . .
C9 C 0.55582(17) 0.3190(2) 1.09218(11) 0.0208(6) Uani 1 1 d . . .
H9A H 0.6179 0.2822 1.0880 0.025 Uiso 1 1 calc R . .
H9B H 0.5551 0.3214 1.1370 0.025 Uiso 1 1 calc R . .
C10 C 0.56426(18) 0.5595(2) 1.11211(11) 0.0226(6) Uani 1 1 d . . .
H10A H 0.6162 0.5345 1.1486 0.027 Uiso 1 1 calc R . .
H10B H 0.5837 0.6378 1.0937 0.027 Uiso 1 1 calc R . .
C11 C 0.46892(18) 0.5766(2) 1.13023(11) 0.0203(6) Uani 1 1 d . . .
C12 C 0.59866(17) 0.6762(2) 0.97848(11) 0.0170(5) Uani 1 1 d . . .
C13 C 0.68412(17) 0.7254(2) 1.01596(11) 0.0216(6) Uani 1 1 d . . .
H13 H 0.7321 0.6707 1.0396 0.026 Uiso 1 1 calc R . .
C14 C 0.69755(18) 0.8552(2) 1.01807(12) 0.0232(6) Uani 1 1 d . . .
H14 H 0.7548 0.8902 1.0437 0.028 Uiso 1 1 calc R . .
C15 C 0.62730(18) 0.9346(2) 0.98275(12) 0.0229(6) Uani 1 1 d . . .
C16 C 0.5959(2) 1.1433(2) 0.94137(13) 0.0325(7) Uani 1 1 d . . .
H16A H 0.5979 1.1104 0.9001 0.049 Uiso 1 1 calc R . .
H16B H 0.6247 1.2280 0.9468 0.049 Uiso 1 1 calc R . .
H16C H 0.5286 1.1481 0.9447 0.049 Uiso 1 1 calc R . .
C17 C 0.54185(18) 0.8868(2) 0.94581(12) 0.0228(6) Uani 1 1 d . . .
H17 H 0.4940 0.9414 0.9220 0.027 Uiso 1 1 calc R . .
C18 C 0.52860(17) 0.7564(2) 0.94479(11) 0.0189(6) Uani 1 1 d . . .
C19 C 0.4746(2) -0.1441(2) 0.58818(13) 0.0318(7) Uani 1 1 d . . .
H19A H 0.5194 -0.1461 0.5606 0.048 Uiso 1 1 calc R . .
H19B H 0.4491 -0.2293 0.5915 0.048 Uiso 1 1 calc R . .
H19C H 0.5089 -0.1148 0.6297 0.048 Uiso 1 1 calc R . .
C20 C 0.41817(19) 0.0660(2) 0.56090(11) 0.0230(6) Uani 1 1 d . . .
C21 C 0.51072(18) 0.1145(2) 0.56893(11) 0.0209(6) Uani 1 1 d . . .
H21 H 0.5652 0.0599 0.5769 0.025 Uiso 1 1 calc R . .
C22 C 0.33824(18) 0.1462(2) 0.54954(11) 0.0224(6) Uani 1 1 d . . .
H22 H 0.2752 0.1117 0.5440 0.027 Uiso 1 1 calc R . .
C23 C 0.35006(18) 0.2761(2) 0.54628(11) 0.0203(6) Uani 1 1 d . . .
H23 H 0.2957 0.3310 0.5385 0.024 Uiso 1 1 calc R . .
C24 C 0.44258(17) 0.3239(2) 0.55456(11) 0.0176(6) Uani 1 1 d . . .
C25 C 0.47575(17) 0.4606(2) 0.55698(11) 0.0181(6) Uani 1 1 d . . .
C26 C 0.41840(17) 0.5462(2) 0.45049(11) 0.0170(5) Uani 1 1 d . . .
C27 C 0.38552(17) 0.6795(2) 0.42632(11) 0.0191(6) Uani 1 1 d . . .
H27A H 0.3509 0.6767 0.3817 0.023 Uiso 1 1 calc R . .
H27B H 0.3423 0.7169 0.4507 0.023 Uiso 1 1 calc R . .
C28 C 0.47768(17) 0.7548(2) 0.43495(11) 0.0182(6) Uani 1 1 d . . .
C29 C 0.36280(17) 0.4400(2) 0.40955(11) 0.0209(6) Uani 1 1 d . . .
H29A H 0.3629 0.3612 0.4338 0.025 Uiso 1 1 calc R . .
H29B H 0.2952 0.4652 0.3907 0.025 Uiso 1 1 calc R . .
C30 C 0.41989(17) 0.4244(2) 0.36024(11) 0.0198(6) Uani 1 1 d . . .
C31 C 0.39309(18) 0.3603(2) 0.30354(11) 0.0212(6) Uani 1 1 d . . .
H31 H 0.3305 0.3242 0.2902 0.025 Uiso 1 1 calc R . .
C32 C 0.45979(18) 0.3502(2) 0.26695(11) 0.0241(6) Uani 1 1 d . . .
C33 C 0.3510(2) 0.2342(3) 0.18744(13) 0.0378(8) Uani 1 1 d . . .
H33A H 0.3387 0.1683 0.2159 0.057 Uiso 1 1 calc R . .
H33B H 0.3482 0.1972 0.1463 0.057 Uiso 1 1 calc R . .
H33C H 0.3019 0.3007 0.1836 0.057 Uiso 1 1 calc R . .
C34 C 0.55070(19) 0.4077(2) 0.28599(12) 0.0251(6) Uani 1 1 d . . .
H34 H 0.5953 0.4020 0.2601 0.030 Uiso 1 1 calc R . .
C35 C 0.57633(18) 0.4726(2) 0.34197(11) 0.0225(6) Uani 1 1 d . . .
H35 H 0.6381 0.5112 0.3549 0.027 Uiso 1 1 calc R . .
C36 C 0.50988(17) 0.4804(2) 0.37896(11) 0.0168(5) Uani 1 1 d . . .

loop_
_atom_site_aniso_label
_atom_site_aniso_U_11
_atom_site_aniso_U_22
_atom_site_aniso_U_33
_atom_site_aniso_U_23
_atom_site_aniso_U_13
_atom_site_aniso_U_12
O1 0.0319(11) 0.0393(12) 0.0297(10) -0.0076(9) 0.0114(9) 0.0066(9)
O2 0.0182(9) 0.0172(9) 0.0254(9) 0.0042(8) 0.0091(8) 0.0016(8)
O3 0.0290(11) 0.0153(10) 0.0482(12) 0.0031(9) 0.0068(9) -0.0031(8)
O4 0.0259(10) 0.0117(10) 0.0508(12) 0.0038(8) 0.0050(9) -0.0009(8)
O5 0.0157(9) 0.0163(9) 0.0229(9) 0.0017(7) 0.0045(7) 0.0019(7)
O6 0.0281(11) 0.0458(12) 0.0272(10) -0.0117(9) 0.0093(8) -0.0110(9)
C1 0.0404(18) 0.0416(18) 0.0286(15) -0.0112(14) 0.0086(14) 0.0034(15)
C2 0.0288(16) 0.0277(16) 0.0239(14) 0.0027(12) 0.0081(13) 0.0072(13)
C3 0.0250(15) 0.0225(15) 0.0266(15) 0.0024(12) 0.0073(12) -0.0009(12)
C4 0.0206(15) 0.0262(15) 0.0343(16) 0.0009(12) 0.0139(13) 0.0059(12)
C5 0.0177(14) 0.0191(14) 0.0333(15) 0.0040(12) 0.0076(12) -0.0008(11)
C6 0.0228(15) 0.0132(13) 0.0236(13) 0.0035(11) 0.0093(12) 0.0033(11)
C7 0.0183(14) 0.0158(13) 0.0229(13) 0.0040(11) 0.0066(11) 0.0016(11)
C8 0.0124(13) 0.0192(14) 0.0262(14) 0.0012(11) 0.0058(11) 0.0013(11)
C9 0.0202(14) 0.0186(14) 0.0242(14) 0.0031(11) 0.0066(11) -0.0004(11)
C10 0.0211(14) 0.0215(14) 0.0278(14) 0.0008(12) 0.0110(12) -0.0010(12)
C11 0.0207(14) 0.0159(14) 0.0240(14) 0.0051(11) 0.0050(11) 0.0010(11)
C12 0.0142(13) 0.0184(14) 0.0200(13) 0.0017(11) 0.0075(11) -0.0001(11)
C13 0.0162(14) 0.0211(14) 0.0293(14) 0.0044(11) 0.0090(11) 0.0017(11)
C14 0.0183(14) 0.0191(14) 0.0335(15) -0.0010(12) 0.0088(12) -0.0049(12)
C15 0.0243(15) 0.0129(14) 0.0345(15) 0.0003(12) 0.0129(13) 0.0003(12)
C16 0.0374(18) 0.0181(15) 0.0425(17) 0.0054(13) 0.0106(14) -0.0011(13)
C17 0.0186(15) 0.0225(15) 0.0284(15) 0.0042(12) 0.0076(12) 0.0028(11)
C18 0.0186(14) 0.0178(14) 0.0228(14) 0.0014(11) 0.0098(11) -0.0027(11)
C19 0.0353(17) 0.0138(14) 0.0439(17) 0.0021(13) 0.0047(14) -0.0005(13)
C20 0.0300(16) 0.0117(13) 0.0290(15) 0.0022(11) 0.0105(12) -0.0014(12)
C21 0.0198(15) 0.0182(14) 0.0255(14) 0.0015(11) 0.0068(12) 0.0042(11)
C22 0.0169(14) 0.0190(14) 0.0323(15) -0.0006(12) 0.0080(12) -0.0052(11)
C23 0.0184(14) 0.0165(14) 0.0271(14) 0.0009(11) 0.0076(11) 0.0008(11)
C24 0.0175(14) 0.0147(13) 0.0222(13) -0.0003(10) 0.0080(11) 0.0004(11)
C25 0.0166(13) 0.0148(13) 0.0240(13) 0.0068(11) 0.0068(11) 0.0038(11)
C26 0.0166(13) 0.0127(13) 0.0225(13) -0.0005(10) 0.0061(11) -0.0019(11)
C27 0.0158(13) 0.0174(13) 0.0256(14) 0.0012(11) 0.0075(11) 0.0013(11)
C28 0.0212(14) 0.0157(13) 0.0197(13) -0.0004(11) 0.0091(11) -0.0006(11)
C29 0.0176(14) 0.0157(14) 0.0294(14) 0.0025(11) 0.0056(11) -0.0029(11)
C30 0.0197(14) 0.0133(13) 0.0266(14) 0.0039(11) 0.0060(11) 0.0014(11)
C31 0.0184(14) 0.0193(14) 0.0260(14) 0.0011(11) 0.0051(12) -0.0026(11)
C32 0.0253(15) 0.0247(15) 0.0217(14) 0.0008(12) 0.0042(12) -0.0041(12)
C33 0.0371(18) 0.0435(19) 0.0351(17) -0.0142(14) 0.0129(14) -0.0163(15)
C34 0.0269(16) 0.0266(15) 0.0253(15) 0.0036(12) 0.0133(12) 0.0004(12)
C35 0.0201(14) 0.0181(14) 0.0295(15) 0.0036(12) 0.0063(12) -0.0034(11)
C36 0.0195(14) 0.0077(12) 0.0232(13) 0.0036(10) 0.0053(11) 0.0014(10)

loop_
_atom_type_symbol
_atom_type_description
_atom_type_scat_dispersion_real
_atom_type_scat_dispersion_imag
_atom_type_scat_source
C C 0.0033 0.0016 'International Tables Vol C Tables 4.2.6.8 and 6.1.1.4'
H H 0.0000 0.0000 'International Tables Vol C Tables 4.2.6.8 and 6.1.1.4'
O O 0.0106 0.0060 'International Tables Vol C Tables 4.2.6.8 and 6.1.1.4'

loop_
_geom_angle_atom_site_label_1
_geom_angle_atom_site_label_2
_geom_angle_atom_site_label_3
_geom_angle
_geom_angle_site_symmetry_1
_geom_angle_site_symmetry_3
_geom_angle_publ_flag
C2 O1 C1 117.2(2) . . ?
C8 O2 C7 118.40(17) . . ?
C15 O3 C16 117.6(2) . . ?
C20 O4 C19 117.5(2) . . ?
C26 O5 C25 118.05(17) . . ?
C32 O6 C33 117.9(2) . . ?
O1 C1 H1A 109.5 . . ?
O1 C1 H1B 109.5 . . ?
H1A C1 H1B 109.5 . . ?
O1 C1 H1C 109.5 . . ?
H1A C1 H1C 109.5 . . ?
H1B C1 H1C 109.5 . . ?
O1 C2 C4 115.8(2) . . ?
O1 C2 C3 123.5(2) . . ?
C4 C2 C3 120.7(2) . . ?
C11 C3 C2 118.1(2) 3_667 . ?
C11 C3 H3 121.0 3_667 . ?
C2 C3 H3 121.0 . . ?
C5 C4 C2 120.5(2) . . ?
C5 C4 H4 119.8 . . ?
C2 C4 H4 119.8 . . ?
C4 C5 C6 119.5(2) . . ?
C4 C5 H5 120.2 . . ?
C6 C5 H5 120.2 . . ?
C5 C6 C11 119.6(2) . 3_667 ?
C5 C6 C7 128.9(2) . . ?
C11 C6 C7 111.4(2) 3_667 . ?
O2 C7 C12 116.33(19) . . ?
O2 C7 C6 104.83(18) . . ?
C12 C7 C6 114.62(19) . . ?
O2 C7 C8 114.15(18) . 3_667 ?
C12 C7 C8 104.46(19) . 3_667 ?
C6 C7 C8 101.74(19) . 3_667 ?
O2 C8 C10 115.22(19) . . ?
O2 C8 C9 105.27(18) . . ?
C10 C8 C9 113.7(2) . . ?
O2 C8 C7 112.84(18) . 3_667 ?
C10 C8 C7 106.23(19) . 3_667 ?
C9 C8 C7 103.09(18) . 3_667 ?
C18 C9 C8 104.60(19) 3_667 . ?
C18 C9 H9A 110.8 3_667 . ?
C8 C9 H9A 110.8 . . ?
C18 C9 H9B 110.8 3_667 . ?
C8 C9 H9B 110.8 . . ?
H9A C9 H9B 108.9 . . ?
C11 C10 C8 102.64(19) . . ?
C11 C10 H10A 111.2 . . ?
C8 C10 H10A 111.2 . . ?
C11 C10 H10B 111.2 . . ?
C8 C10 H10B 111.2 . . ?
H10A C10 H10B 109.2 . . ?
C3 C11 C6 121.7(2) 3_667 3_667 ?
C3 C11 C10 127.7(2) 3_667 . ?
C6 C11 C10 110.6(2) 3_667 . ?
C18 C12 C13 120.3(2) . . ?
C18 C12 C7 110.4(2) . . ?
C13 C12 C7 129.2(2) . . ?
C14 C13 C12 118.8(2) . . ?
C14 C13 H13 120.6 . . ?
C12 C13 H13 120.6 . . ?
C13 C14 C15 120.2(2) . . ?
C13 C14 H14 119.9 . . ?
C15 C14 H14 119.9 . . ?
O3 C15 C17 123.4(2) . . ?
O3 C15 C14 115.2(2) . . ?
C17 C15 C14 121.4(2) . . ?
O3 C16 H16A 109.5 . . ?
O3 C16 H16B 109.5 . . ?
H16A C16 H16B 109.5 . . ?
O3 C16 H16C 109.5 . . ?
H16A C16 H16C 109.5 . . ?
H16B C16 H16C 109.5 . . ?
C15 C17 C18 117.9(2) . . ?
C15 C17 H17 121.1 . . ?
C18 C17 H17 121.1 . . ?
C12 C18 C17 121.4(2) . . ?
C12 C18 C9 110.3(2) . 3_667 ?
C17 C18 C9 128.3(2) . 3_667 ?
O4 C19 H19A 109.5 . . ?
O4 C19 H19B 109.5 . . ?
H19A C19 H19B 109.5 . . ?
O4 C19 H19C 109.5 . . ?
H19A C19 H19C 109.5 . . ?
H19B C19 H19C 109.5 . . ?
O4 C20 C21 124.5(2) . . ?
O4 C20 C22 114.8(2) . . ?
C21 C20 C22 120.6(2) . . ?
C20 C21 C28 118.7(2) . 3_666 ?
C20 C21 H21 120.6 . . ?
C28 C21 H21 120.6 3_666 . ?
C23 C22 C20 120.5(2) . . ?
C23 C22 H22 119.7 . . ?
C20 C22 H22 119.7 . . ?
C24 C23 C22 118.6(2) . . ?
C24 C23 H23 120.7 . . ?
C22 C23 H23 120.7 . . ?
C23 C24 C28 121.4(2) . 3_666 ?
C23 C24 C25 129.2(2) . . ?
C28 C24 C25 109.3(2) 3_666 . ?
O5 C25 C36 105.61(18) . 3_666 ?
O5 C25 C24 115.94(19) . . ?
C36 C25 C24 113.45(19) 3_666 . ?
O5 C25 C26 115.06(18) . 3_666 ?
C36 C25 C26 101.39(19) 3_666 3_666 ?
C24 C25 C26 104.66(18) . 3_666 ?
O5 C26 C29 116.19(18) . . ?
O5 C26 C27 105.02(18) . . ?
C29 C26 C27 113.2(2) . . ?
O5 C26 C25 112.24(18) . 3_666 ?
C29 C26 C25 106.33(18) . 3_666 ?
C27 C26 C25 103.24(18) . 3_666 ?
C28 C27 C26 104.80(19) . . ?
C28 C27 H27A 110.8 . . ?
C26 C27 H27A 110.8 . . ?
C28 C27 H27B 110.8 . . ?
C26 C27 H27B 110.8 . . ?
H27A C27 H27B 108.9 . . ?
C24 C28 C21 120.1(2) 3_666 3_666 ?
C24 C28 C27 111.0(2) 3_666 . ?
C21 C28 C27 128.8(2) 3_666 . ?
C30 C29 C26 102.19(18) . . ?
C30 C29 H29A 111.3 . . ?
C26 C29 H29A 111.3 . . ?
C30 C29 H29B 111.3 . . ?
C26 C29 H29B 111.3 . . ?
H29A C29 H29B 109.2 . . ?
C36 C30 C31 120.9(2) . . ?
C36 C30 C29 110.9(2) . . ?
C31 C30 C29 128.1(2) . . ?
C32 C31 C30 118.6(2) . . ?
C32 C31 H31 120.7 . . ?
C30 C31 H31 120.7 . . ?
O6 C32 C31 124.6(2) . . ?
O6 C32 C34 115.1(2) . . ?
C31 C32 C34 120.2(2) . . ?
O6 C33 H33A 109.5 . . ?
O6 C33 H33B 109.5 . . ?
H33A C33 H33B 109.5 . . ?
O6 C33 H33C 109.5 . . ?
H33A C33 H33C 109.5 . . ?
H33B C33 H33C 109.5 . . ?
C35 C34 C32 120.8(2) . . ?
C35 C34 H34 119.6 . . ?
C32 C34 H34 119.6 . . ?
C34 C35 C36 118.6(2) . . ?
C34 C35 H35 120.7 . . ?
C36 C35 H35 120.7 . . ?
C30 C36 C35 120.8(2) . . ?
C30 C36 C25 111.5(2) . 3_666 ?
C35 C36 C25 127.7(2) . 3_666 ?

loop_
_geom_bond_atom_site_label_1
_geom_bond_atom_site_label_2
_geom_bond_distance
_geom_bond_site_symmetry_2
_geom_bond_publ_flag
O1 C2 1.366(3) . ?
O1 C1 1.428(3) . ?
O2 C8 1.428(3) . ?
O2 C7 1.448(3) . ?
O3 C15 1.375(3) . ?
O3 C16 1.417(3) . ?
O4 C20 1.372(3) . ?
O4 C19 1.424(3) . ?
O5 C26 1.434(3) . ?
O5 C25 1.442(3) . ?
O6 C32 1.362(3) . ?
O6 C33 1.421(3) . ?
C1 H1A 0.9800 . ?
C1 H1B 0.9800 . ?
C1 H1C 0.9800 . ?
C2 C4 1.395(4) . ?
C2 C3 1.397(4) . ?
C3 C11 1.385(3) 3_667 ?
C3 H3 0.9500 . ?
C4 C5 1.382(3) . ?
C4 H4 0.9500 . ?
C5 C6 1.392(3) . ?
C5 H5 0.9500 . ?
C6 C11 1.394(3) 3_667 ?
C6 C7 1.508(3) . ?
C7 C12 1.493(3) . ?
C7 C8 1.559(3) 3_667 ?
C8 C10 1.538(3) . ?
C8 C9 1.541(3) . ?
C8 C7 1.559(3) 3_667 ?
C9 C18 1.510(3) 3_667 ?
C9 H9A 0.9900 . ?
C9 H9B 0.9900 . ?
C10 C11 1.514(3) . ?
C10 H10A 0.9900 . ?
C10 H10B 0.9900 . ?
C11 C3 1.385(3) 3_667 ?
C11 C6 1.394(3) 3_667 ?
C12 C18 1.384(3) . ?
C12 C13 1.399(3) . ?
C13 C14 1.385(3) . ?
C13 H13 0.9500 . ?
C14 C15 1.394(3) . ?
C14 H14 0.9500 . ?
C15 C17 1.389(3) . ?
C16 H16A 0.9800 . ?
C16 H16B 0.9800 . ?
C16 H16C 0.9800 . ?
C17 C18 1.391(3) . ?
C17 H17 0.9500 . ?
C18 C9 1.510(3) 3_667 ?
C19 H19A 0.9800 . ?
C19 H19B 0.9800 . ?
C19 H19C 0.9800 . ?
C20 C21 1.386(3) . ?
C20 C22 1.394(3) . ?
C21 C28 1.396(3) 3_666 ?
C21 H21 0.9500 . ?
C22 C23 1.387(3) . ?
C22 H22 0.9500 . ?
C23 C24 1.382(3) . ?
C23 H23 0.9500 . ?
C24 C28 1.382(3) 3_666 ?
C24 C25 1.518(3) . ?
C25 C36 1.512(3) 3_666 ?
C25 C26 1.556(3) 3_666 ?
C26 C29 1.537(3) . ?
C26 C27 1.539(3) . ?
C26 C25 1.556(3) 3_666 ?
C27 C28 1.508(3) . ?
C27 H27A 0.9900 . ?
C27 H27B 0.9900 . ?
C28 C24 1.382(3) 3_666 ?
C28 C21 1.396(3) 3_666 ?
C29 C30 1.512(3) . ?
C29 H29A 0.9900 . ?
C29 H29B 0.9900 . ?
C30 C36 1.383(3) . ?
C30 C31 1.393(3) . ?
C31 C32 1.388(3) . ?
C31 H31 0.9500 . ?
C32 C34 1.401(4) . ?
C33 H33A 0.9800 . ?
C33 H33B 0.9800 . ?
C33 H33C 0.9800 . ?
C34 C35 1.383(3) . ?
C34 H34 0.9500 . ?
C35 C36 1.389(3) . ?
C35 H35 0.9500 . ?
C36 C25 1.512(3) 3_666 ?
